data_7237162
loop_
_publ_author_name
'He, Chunlin'
'Imler, Gregory H.'
'Parrish, Damon A.'
'Shreeve, Jean'ne M.'

_publ_section_title
;
 Energetic salts of
 4-nitramino-3-(5-dinitromethyl-1,2,4-oxadiazolyl)-furazan: powerful
 alliance towards good thermal stability and high performance
;
_journal_issue 35
_journal_name_full 'Journal of Materials Chemistry A'
_journal_page_first 16833
_journal_paper_doi 10.1039/C8TA06199H
_journal_volume 6
_journal_year 2018
_chemical_formula_moiety 'C5 N8 O8, 2(H4 N)'
_chemical_formula_sum 'C5 H8 N10 O8'
_chemical_formula_weight 336.21
_space_group_crystal_system monoclinic
_space_group_IT_number 15
_space_group_name_Hall '-C 2yc'
_space_group_name_H-M_alt 'C 1 2/c 1'
_atom_sites_solution_hydrogens difmap
_audit_creation_method SHELXL-2014/7
_audit_update_record
;
2018-06-04 deposited with the CCDC.
2018-08-20 downloaded from the CCDC.
;
_cell_angle_alpha 90
_cell_angle_beta 126.1840(10)
_cell_angle_gamma 90
_cell_formula_units_Z 8
_cell_length_a 18.9552(14)
_cell_length_b 11.1084(8)
_cell_length_c 14.2841(18)
_cell_measurement_reflns_used 6152
_cell_measurement_temperature 150(2)
_cell_measurement_theta_max 29.863
_cell_measurement_theta_min 2.341
_cell_volume 2427.6(4)
_computing_cell_refinement 'Bruker APEX3 v2015.5-2 (Bruker, 2015)'
_computing_data_collection 'Bruker APEX3 v2015.5-2 (Bruker, 2015)'
_computing_data_reduction
;
Bruker SAINT v8.34A (Bruker, 2013), Bruker XPREP v2014/2 (Bruker, 2014)
;
_computing_molecular_graphics 'Bruker SHELXTL v2014/7 (Bruker, 2014)'
_computing_publication_material 'Bruker SHELXTL v2014/7 (Bruker, 2014)'
_computing_structure_refinement 'SHELXL-2014/7 (Sheldrick, 2014)'
_computing_structure_solution 'Bruker SHELXTL v2014/7 (Bruker, 2014)'
_diffrn_ambient_temperature 150(2)
_diffrn_measured_fraction_theta_full 1.000
_diffrn_measured_fraction_theta_max 0.973
_diffrn_measurement_device_type 'Bruker SMART APEX II CCD'
_diffrn_measurement_method '\w scans'
_diffrn_radiation_monochromator graphite
_diffrn_radiation_source 'fine focus sealed tube'
_diffrn_radiation_type MoK\a
_diffrn_radiation_wavelength 0.71073
_diffrn_reflns_av_R_equivalents 0.0223
_diffrn_reflns_av_unetI/netI 0.0177
_diffrn_reflns_Laue_measured_fraction_full 1.000
_diffrn_reflns_Laue_measured_fraction_max 0.973
_diffrn_reflns_limit_h_max 25
_diffrn_reflns_limit_h_min -26
_diffrn_reflns_limit_k_max 15
_diffrn_reflns_limit_k_min -15
_diffrn_reflns_limit_l_max 20
_diffrn_reflns_limit_l_min -17
_diffrn_reflns_number 16212
_diffrn_reflns_point_group_measured_fraction_full 1.000
_diffrn_reflns_point_group_measured_fraction_max 0.973
_diffrn_reflns_theta_full 25.242
_diffrn_reflns_theta_max 29.970
_diffrn_reflns_theta_min 2.266
_exptl_absorpt_coefficient_mu 0.171
_exptl_absorpt_correction_T_max 0.7460
_exptl_absorpt_correction_T_min 0.6997
_exptl_absorpt_correction_type multi-scan
_exptl_absorpt_process_details 'SADABS v2014/5 (Bruker, 2008)'
_exptl_crystal_colour 'clear yellow'
_exptl_crystal_density_diffrn 1.840
_exptl_crystal_description block
_exptl_crystal_F_000 1376
_exptl_crystal_size_max 0.219
_exptl_crystal_size_mid 0.219
_exptl_crystal_size_min 0.070
_refine_diff_density_max 0.418
_refine_diff_density_min -0.275
_refine_diff_density_rms 0.055
_refine_ls_extinction_method none
_refine_ls_goodness_of_fit_ref 1.028
_refine_ls_hydrogen_treatment refxyz
_refine_ls_matrix_type full
_refine_ls_number_parameters 232
_refine_ls_number_reflns 3432
_refine_ls_number_restraints 8
_refine_ls_restrained_S_all 1.028
_refine_ls_R_factor_all 0.0421
_refine_ls_R_factor_gt 0.0331
_refine_ls_shift/su_max 0.001
_refine_ls_shift/su_mean 0.000
_refine_ls_structure_factor_coef Fsqd
_refine_ls_weighting_details 'w=1/[\s^2^(Fo^2^)+(0.0476P)^2^+1.5837P] where P=(Fo^2^+2Fc^2^)/3'
_refine_ls_weighting_scheme calc
_refine_ls_wR_factor_gt 0.0857
_refine_ls_wR_factor_ref 0.0911
_reflns_Friedel_coverage 0.000
_reflns_number_gt 2878
_reflns_number_total 3432
_reflns_threshold_expression 'I > 2\s(I)'
_cod_data_source_file c8ta06199h2.cif
_cod_data_source_block shrv435
_cod_original_sg_symbol_H-M 'C 2/c'
_cod_database_code 7237162
_shelx_shelxl_version_number 2014/7
_shelx_space_group_comment
;
The symmetry employed for this shelxl refinement is uniquely defined
by the following loop, which should always be used as a source of
symmetry information in preference to the above space-group names.
They are only intended as comments.
;
_shelx_estimated_absorpt_t_min 0.964
_shelx_estimated_absorpt_t_max 0.988

loop_
_space_group_symop_operation_xyz
'x, y, z'
'-x, y, -z+1/2'
'x+1/2, y+1/2, z'
'-x+1/2, y+1/2, -z+1/2'
'-x, -y, -z'
'x, -y, z-1/2'
'-x+1/2, -y+1/2, -z'
'x+1/2, -y+1/2, z-1/2'

loop_
_atom_site_label
_atom_site_type_symbol
_atom_site_fract_x
_atom_site_fract_y
_atom_site_fract_z
_atom_site_U_iso_or_equiv
_atom_site_adp_type
_atom_site_occupancy
_atom_site_site_symmetry_order
_atom_site_calc_flag
_atom_site_refinement_flags_posn
_atom_site_refinement_flags_adp
O1 O 0.61317(6) 0.40708(8) 0.31300(7) 0.0262(2) Uani 1 1 d . .
O2 O 0.55417(5) 0.47016(8) 0.13676(7) 0.02184(18) Uani 1 1 d . .
N3 N 0.58846(6) 0.49264(9) 0.24111(8) 0.01744(19) Uani 1 1 d . .
N4 N 0.60206(6) 0.60110(8) 0.28537(8) 0.01837(19) Uani 1 1 d . .
C5 C 0.57691(7) 0.69590(10) 0.20994(9) 0.0163(2) Uani 1 1 d . .
N6 N 0.53986(7) 0.69973(9) 0.09751(8) 0.0218(2) Uani 1 1 d . .
O7 O 0.52868(6) 0.82308(8) 0.07034(7) 0.02381(19) Uani 1 1 d . .
N8 N 0.55921(6) 0.89312(9) 0.16670(8) 0.0203(2) Uani 1 1 d . .
C9 C 0.58898(7) 0.81756(10) 0.25213(9) 0.0167(2) Uani 1 1 d . .
C10 C 0.62544(7) 0.86089(10) 0.36900(9) 0.0162(2) Uani 1 1 d . .
N11 N 0.64516(7) 0.78854(9) 0.45350(8) 0.0206(2) Uani 1 1 d . .
O12 O 0.67204(6) 0.86859(7) 0.54596(7) 0.02049(18) Uani 1 1 d . .
C13 C 0.66542(7) 0.98060(9) 0.50481(9) 0.0163(2) Uani 1 1 d . .
N14 N 0.63729(6) 0.98112(8) 0.39542(8) 0.01794(19) Uani 1 1 d . .
C15 C 0.68910(7) 1.08333(9) 0.57795(9) 0.0169(2) Uani 1 1 d . .
N16 N 0.73065(6) 1.07678(8) 0.69619(8) 0.01646(18) Uani 1 1 d . .
O17 O 0.74309(6) 0.97363(7) 0.74015(7) 0.02179(18) Uani 1 1 d . .
O18 O 0.75224(6) 1.16925(7) 0.75712(7) 0.02232(18) Uani 1 1 d . .
N19 N 0.66937(6) 1.19970(8) 0.52533(8) 0.01808(19) Uani 1 1 d . .
O20 O 0.72089(6) 1.28361(7) 0.57639(7) 0.0261(2) Uani 1 1 d . .
O21 O 0.59929(6) 1.21026(8) 0.42763(7) 0.02430(19) Uani 1 1 d . .
N22 N 0.63288(7) 0.52355(9) 0.50970(8) 0.0197(2) Uani 1 1 d D .
H22A H 0.6747(9) 0.5048(14) 0.5841(9) 0.030 Uiso 1 1 d D U
H22B H 0.6320(11) 0.4721(12) 0.4603(12) 0.030 Uiso 1 1 d D U
H22C H 0.6350(10) 0.5989(9) 0.4903(13) 0.030 Uiso 1 1 d D U
H22D H 0.5806(7) 0.5177(14) 0.4976(14) 0.030 Uiso 1 1 d D U
N23 N 0.59939(7) 0.17807(9) 0.21593(9) 0.0211(2) Uani 1 1 d D .
H23A H 0.5473(7) 0.1664(14) 0.1469(10) 0.032 Uiso 1 1 d D U
H23B H 0.6026(10) 0.2508(10) 0.2469(13) 0.032 Uiso 1 1 d D U
H23C H 0.6060(10) 0.1213(12) 0.2650(12) 0.032 Uiso 1 1 d D U
H23D H 0.6430(8) 0.1732(14) 0.2081(14) 0.032 Uiso 1 1 d D U

loop_
_atom_site_aniso_label
_atom_site_aniso_U_11
_atom_site_aniso_U_22
_atom_site_aniso_U_33
_atom_site_aniso_U_23
_atom_site_aniso_U_13
_atom_site_aniso_U_12
O1 0.0414(5) 0.0164(4) 0.0215(4) 0.0013(3) 0.0190(4) 0.0038(3)
O2 0.0246(4) 0.0244(4) 0.0152(4) -0.0064(3) 0.0110(3) -0.0021(3)
N3 0.0188(4) 0.0183(4) 0.0163(4) -0.0025(3) 0.0110(4) -0.0001(3)
N4 0.0237(5) 0.0160(4) 0.0165(4) -0.0022(3) 0.0124(4) -0.0005(3)
C5 0.0166(5) 0.0186(5) 0.0155(5) -0.0028(4) 0.0104(4) -0.0026(4)
N6 0.0287(5) 0.0203(5) 0.0173(4) -0.0016(4) 0.0141(4) -0.0040(4)
O7 0.0317(5) 0.0227(4) 0.0166(4) 0.0000(3) 0.0140(4) -0.0033(3)
N8 0.0233(5) 0.0212(5) 0.0170(4) -0.0015(3) 0.0122(4) -0.0036(4)
C9 0.0167(5) 0.0179(5) 0.0167(5) -0.0018(4) 0.0105(4) -0.0027(4)
C10 0.0168(5) 0.0149(5) 0.0168(5) -0.0016(4) 0.0098(4) -0.0015(4)
N11 0.0276(5) 0.0157(4) 0.0150(4) -0.0041(3) 0.0107(4) -0.0022(4)
O12 0.0294(4) 0.0134(4) 0.0153(3) -0.0023(3) 0.0114(3) -0.0023(3)
C13 0.0171(5) 0.0143(5) 0.0171(5) -0.0008(4) 0.0099(4) -0.0013(4)
N14 0.0218(5) 0.0150(4) 0.0168(4) -0.0026(3) 0.0112(4) -0.0037(3)
C15 0.0198(5) 0.0144(5) 0.0138(4) -0.0007(4) 0.0085(4) -0.0012(4)
N16 0.0162(4) 0.0169(4) 0.0148(4) -0.0016(3) 0.0083(3) -0.0019(3)
O17 0.0250(4) 0.0183(4) 0.0166(4) 0.0023(3) 0.0093(3) -0.0013(3)
O18 0.0275(4) 0.0198(4) 0.0180(4) -0.0064(3) 0.0126(3) -0.0051(3)
N19 0.0225(5) 0.0164(4) 0.0167(4) -0.0002(3) 0.0123(4) 0.0003(3)
O20 0.0329(5) 0.0157(4) 0.0258(4) -0.0023(3) 0.0152(4) -0.0053(3)
O21 0.0252(4) 0.0246(4) 0.0179(4) 0.0042(3) 0.0098(3) 0.0037(3)
N22 0.0219(5) 0.0212(5) 0.0148(4) 0.0007(3) 0.0101(4) 0.0026(4)
N23 0.0224(5) 0.0184(5) 0.0192(4) -0.0017(4) 0.0105(4) -0.0003(4)

loop_
_atom_type_symbol
_atom_type_description
_atom_type_scat_dispersion_real
_atom_type_scat_dispersion_imag
_atom_type_scat_source
C C 0.0033 0.0016 'International Tables Vol C Tables 4.2.6.8 and 6.1.1.4'
H H 0.0000 0.0000 'International Tables Vol C Tables 4.2.6.8 and 6.1.1.4'
N N 0.0061 0.0033 'International Tables Vol C Tables 4.2.6.8 and 6.1.1.4'
O O 0.0106 0.0060 'International Tables Vol C Tables 4.2.6.8 and 6.1.1.4'

loop_
_geom_angle_atom_site_label_1
_geom_angle_atom_site_label_2
_geom_angle_atom_site_label_3
_geom_angle
O2 N3 O1 119.94(9)
O2 N3 N4 124.98(10)
O1 N3 N4 115.08(9)
N3 N4 C5 116.53(9)
N6 C5 N4 131.86(10)
N6 C5 C9 108.51(9)
N4 C5 C9 119.62(9)
C5 N6 O7 104.63(9)
N8 O7 N6 111.66(8)
C9 N8 O7 105.44(9)
N8 C9 C5 109.76(9)
N8 C9 C10 120.60(10)
C5 C9 C10 129.62(10)
N11 C10 N14 115.71(9)
N11 C10 C9 122.48(10)
N14 C10 C9 121.74(10)
C10 N11 O12 102.98(8)
C13 O12 N11 106.46(8)
N14 C13 O12 112.85(9)
N14 C13 C15 126.52(10)
O12 C13 C15 120.62(9)
C13 N14 C10 101.99(9)
N16 C15 C13 123.94(9)
N16 C15 N19 118.28(9)
C13 C15 N19 117.77(9)
O18 N16 O17 120.84(9)
O18 N16 C15 121.64(9)
O17 N16 C15 117.46(9)
O20 N19 O21 122.93(9)
O20 N19 C15 120.24(9)
O21 N19 C15 116.83(9)
H22A N22 H22B 112.1(14)
H22A N22 H22C 114.6(15)
H22B N22 H22C 109.6(15)
H22A N22 H22D 108.1(14)
H22B N22 H22D 107.1(14)
H22C N22 H22D 104.7(14)
H23A N23 H23B 112.1(14)
H23A N23 H23C 108.1(14)
H23B N23 H23C 107.9(14)
H23A N23 H23D 110.4(14)
H23B N23 H23D 108.3(14)
H23C N23 H23D 109.9(15)

loop_
_geom_bond_atom_site_label_1
_geom_bond_atom_site_label_2
_geom_bond_distance
O1 N3 1.2686(12)
O2 N3 1.2500(12)
N3 N4 1.3135(13)
N4 C5 1.3750(14)
C5 N6 1.3200(14)
C5 C9 1.4419(15)
N6 O7 1.4057(13)
O7 N8 1.3764(12)
N8 C9 1.3034(14)
C9 C10 1.4608(14)
C10 N11 1.3076(14)
C10 N14 1.3699(14)
N11 O12 1.4141(12)
O12 C13 1.3500(13)
C13 N14 1.3198(14)
C13 C15 1.4288(14)
C15 N16 1.3812(13)
C15 N19 1.4296(13)
N16 O18 1.2488(12)
N16 O17 1.2601(12)
N19 O20 1.2302(12)
N19 O21 1.2398(12)
N22 H22A 0.898(9)
N22 H22B 0.900(9)
N22 H22C 0.890(9)
N22 H22D 0.902(9)
N23 H23A 0.903(9)
N23 H23B 0.905(9)
N23 H23C 0.895(9)
N23 H23D 0.898(9)

loop_
_geom_hbond_atom_site_label_D
_geom_hbond_atom_site_label_H
_geom_hbond_atom_site_label_A
_geom_hbond_distance_DH
_geom_hbond_distance_HA
_geom_hbond_distance_DA
_geom_hbond_angle_DHA
_geom_hbond_site_symmetry_A
N22 H22A N16 0.898(9) 2.657(11) 3.4436(14) 146.8(13) 4_646
N22 H22A O17 0.898(9) 2.057(9) 2.9467(13) 170.7(15) 4_646
N22 H22A O18 0.898(9) 2.586(14) 3.1450(13) 121.0(12) 4_646
N22 H22B O1 0.900(9) 2.047(10) 2.9100(13) 160.2(15) .
N22 H22C N11 0.890(9) 2.207(9) 3.0958(14) 176.5(14) .
N22 H22D O2 0.902(9) 2.168(12) 2.9226(13) 140.8(13) 2_655
N22 H22D O2 0.902(9) 2.323(14) 2.9535(13) 126.8(13) 6_566
N23 H23A O7 0.903(9) 2.538(12) 3.3005(14) 142.6(13) 5_665
N23 H23A O21 0.903(9) 2.366(13) 3.0654(14) 134.3(13) 2_645
N23 H23B O1 0.905(9) 1.929(9) 2.8345(13) 177.8(15) .
N23 H23B N3 0.905(9) 2.697(11) 3.5314(14) 153.7(13) .
N23 H23C N14 0.895(9) 2.223(9) 3.1146(14) 174.0(14) 1_545
N23 H23C O21 0.895(9) 2.596(15) 3.0462(14) 112.0(12) 1_545
N23 H23D O17 0.898(9) 2.334(13) 3.0441(14) 135.9(13) 6_565
N23 H23D O18 0.898(9) 2.468(14) 3.1074(14) 128.5(13) 7_666

loop_
_geom_torsion_atom_site_label_1
_geom_torsion_atom_site_label_2
_geom_torsion_atom_site_label_3
_geom_torsion_atom_site_label_4
_geom_torsion
O2 N3 N4 C5 -0.61(16)
O1 N3 N4 C5 179.28(10)
N3 N4 C5 N6 0.59(18)
N3 N4 C5 C9 179.35(9)
N4 C5 N6 O7 178.55(11)
C9 C5 N6 O7 -0.32(12)
C5 N6 O7 N8 0.09(12)
N6 O7 N8 C9 0.20(12)
O7 N8 C9 C5 -0.39(12)
O7 N8 C9 C10 -178.82(9)
N6 C5 C9 N8 0.47(13)
N4 C5 C9 N8 -178.56(10)
N6 C5 C9 C10 178.72(11)
N4 C5 C9 C10 -0.31(18)
N8 C9 C10 N11 170.64(11)
C5 C9 C10 N11 -7.45(18)
N8 C9 C10 N14 -6.24(16)
C5 C9 C10 N14 175.67(11)
N14 C10 N11 O12 0.77(13)
C9 C10 N11 O12 -176.29(9)
C10 N11 O12 C13 -0.33(11)
N11 O12 C13 N14 -0.19(12)
N11 O12 C13 C15 -179.18(10)
O12 C13 N14 C10 0.61(12)
C15 C13 N14 C10 179.52(11)
N11 C10 N14 C13 -0.88(13)
C9 C10 N14 C13 176.20(10)
N14 C13 C15 N16 -169.63(11)
O12 C13 C15 N16 9.20(17)
N14 C13 C15 N19 9.60(17)
O12 C13 C15 N19 -171.57(10)
C13 C15 N16 O18 177.98(10)
N19 C15 N16 O18 -1.25(16)
C13 C15 N16 O17 -4.71(16)
N19 C15 N16 O17 176.06(9)
N16 C15 N19 O20 37.48(15)
C13 C15 N19 O20 -141.79(11)
N16 C15 N19 O21 -142.82(10)
C13 C15 N19 O21 37.90(14)
